data_8101688
loop_
_publ_author_name
'X. Li'
'Z.-Y. Zhang'
'D.-Y. Wang'
'Y.-Q. Zou'

_publ_section_title
;
Crystal structure of catena-hexakis(\m-4-methylbenzoato)didysprosium
(III), Dy~2~(C~8~H~7~O~2~)~6~
;
_journal_issue 1
_journal_name_full 'Zeitschrift f\"ur Kristallographie - New Crystal Structures'
_journal_page_first 36
_journal_page_last 38
_journal_volume 220
_journal_year 2005
_chemical_formula_sum 'C48 H42 Dy2 O12'
_chemical_formula_weight 1135.82
_chemical_name_systematic
; 
catena-tris(\m-4-methylbenzoato)dysprosium(III)
;
_space_group_IT_number 2
_symmetry_cell_setting triclinic
_symmetry_space_group_name_Hall '-P 1'
_symmetry_space_group_name_H-M 'P -1'
_atom_sites_solution_hydrogens geom
_atom_sites_solution_primary direct
_atom_sites_solution_secondary difmap
_audit_creation_method SHELXL-97
_cell_angle_alpha 92.626(4)
_cell_angle_beta 95.868(4)
_cell_angle_gamma 90.261(4)
_cell_formula_units_Z 2
_cell_length_a 8.155(2)
_cell_length_b 12.375(4)
_cell_length_c 22.168(6)
_cell_measurement_reflns_used 935
_cell_measurement_temperature 293(2)
_cell_measurement_theta_max 26.38
_cell_measurement_theta_min 2.96
_cell_volume 2223.0(11)
_computing_cell_refinement 'Bruker SMART'
_computing_data_collection 'Bruker SMART'
_computing_data_reduction 'Bruker SAINT'
_computing_molecular_graphics 'Bruker SHELXTL'
_computing_publication_material 'Bruker SHELXTL'
_computing_structure_refinement 'SHELXL-97 (Sheldrick, 1997)'
_computing_structure_solution 'SHELXS-97 (Sheldrick, 1990)'
_diffrn_ambient_temperature 293(2)
_diffrn_measured_fraction_theta_full 0.995
_diffrn_measured_fraction_theta_max 0.995
_diffrn_measurement_device_type 'CCD area detector'
_diffrn_measurement_method 'phi and omega scans'
_diffrn_radiation_monochromator graphite
_diffrn_radiation_source 'fine-focus sealed tube'
_diffrn_radiation_type MoK\a
_diffrn_radiation_wavelength 0.71073
_diffrn_reflns_av_R_equivalents 0.0248
_diffrn_reflns_av_sigmaI/netI 0.0464
_diffrn_reflns_limit_h_max 9
_diffrn_reflns_limit_h_min -8
_diffrn_reflns_limit_k_max 14
_diffrn_reflns_limit_k_min -14
_diffrn_reflns_limit_l_max 20
_diffrn_reflns_limit_l_min -26
_diffrn_reflns_number 11681
_diffrn_reflns_theta_full 25.01
_diffrn_reflns_theta_max 25.01
_diffrn_reflns_theta_min 1.85
_exptl_absorpt_coefficient_mu 3.398
_exptl_absorpt_correction_T_max 1.000000
_exptl_absorpt_correction_T_min 0.655677
_exptl_absorpt_correction_type multi-scan
_exptl_absorpt_process_details SADABS
_exptl_crystal_colour yellow
_exptl_crystal_density_diffrn 1.697
_exptl_crystal_density_meas ?
_exptl_crystal_density_method 'not measured'
_exptl_crystal_description prism
_exptl_crystal_F_000 1116
_exptl_crystal_size_max 0.26
_exptl_crystal_size_mid 0.20
_exptl_crystal_size_min 0.12
_refine_diff_density_max 0.648
_refine_diff_density_min -1.508
_refine_diff_density_rms 0.241
_refine_ls_extinction_method none
_refine_ls_goodness_of_fit_ref 1.029
_refine_ls_hydrogen_treatment mixed
_refine_ls_matrix_type full
_refine_ls_number_parameters 564
_refine_ls_number_reflns 7817
_refine_ls_number_restraints 0
_refine_ls_restrained_S_all 1.029
_refine_ls_R_factor_all 0.0463
_refine_ls_R_factor_gt 0.0329
_refine_ls_shift/su_max 0.003
_refine_ls_shift/su_mean 0.000
_refine_ls_structure_factor_coef Fsqd
_refine_ls_weighting_details 'calc w=1/[\s^2^(Fo^2^)+(0.0603P)^2^+0.0000P] where P=(Fo^2^+2Fc^2^)/3'
_refine_ls_weighting_scheme calc
_refine_ls_wR_factor_gt 0.0892
_refine_ls_wR_factor_ref 0.0979
_reflns_number_gt 6473
_reflns_number_total 7817
_reflns_threshold_expression >2sigma(I)
_cod_data_source_file 1267-1416.cff
_cod_data_source_block 040528f
_cod_depositor_comments
;
The following automatic conversions were performed:
'_symmetry_cell_setting' value 'Triclinic' changed to 'triclinic'
according to '/home/saulius/struct/CIF-dictionaries/cif_core.dic'
dictionary named 'cif_core.dic' version 2.4.1 from
2010-06-29.

'_exptl_absorpt_correction_type' value 'MULTI-SCAN' changed
to 'multi-scan' according to
'/home/saulius/struct/CIF-dictionaries/cif_core.dic' dictionary named
'cif_core.dic' version 2.4.1 from 2010-06-29.

Automatic conversion script
Id: cif_fix_enum 1555 2011-01-17 13:19:09Z saulius 

The following automatic conversions were performed:

'_exptl_crystal_density_meas' value 'NONE' was changed to '?' - the
value is perceived as not measured.

Automatic conversion script
Id: cif_fix_values 3008 2015-01-20 13:52:24Z robertas 
;
_cod_original_sg_symbol_H-M P-1
_cod_database_code 8101688

loop_
_symmetry_equiv_pos_as_xyz
'x, y, z'
'-x, -y, -z'

loop_
_atom_site_label
_atom_site_type_symbol
_atom_site_fract_x
_atom_site_fract_y
_atom_site_fract_z
_atom_site_U_iso_or_equiv
_atom_site_adp_type
_atom_site_occupancy
_atom_site_symmetry_multiplicity
_atom_site_Wyckoff_symbol
_atom_site_calc_flag
_atom_site_refinement_flags
_atom_site_disorder_assembly
_atom_site_disorder_group
Dy1 Dy 0.51832(3) 0.74372(2) 0.263013(11) 0.02488(9) Uani 1 2 i d . . .
Dy2 Dy 1.01599(3) 0.690759(19) 0.242533(11) 0.02539(9) Uani 1 2 i d . . .
O1 O 0.5544(6) 0.6908(4) 0.1670(2) 0.0557(13) Uani 1 2 i d . . .
O2 O 0.8056(5) 0.6230(4) 0.17702(18) 0.0437(11) Uani 1 2 i d . . .
O3 O 0.6527(5) 0.9000(3) 0.2491(2) 0.0403(10) Uani 1 2 i d . . .
O4 O 0.9016(5) 0.8553(3) 0.2248(2) 0.0434(11) Uani 1 2 i d . . .
O5 O 1.1052(5) 0.7144(4) 0.14565(19) 0.0439(11) Uani 1 2 i d . . .
O6 O 1.2771(5) 0.8044(3) 0.21263(17) 0.0343(9) Uani 1 2 i d . . .
O7 O 1.2235(6) 0.5702(4) 0.2462(2) 0.0641(15) Uani 1 2 i d . . .
O8 O 1.4859(6) 0.5654(4) 0.2807(2) 0.0623(14) Uani 1 2 i d . . .
O9 O 0.7704(4) 0.6999(3) 0.31229(17) 0.0325(9) Uani 1 2 i d . . .
O10 O 0.9287(5) 0.5581(3) 0.30620(19) 0.0420(10) Uani 1 2 i d . . .
O11 O 0.4058(5) 0.7983(4) 0.34845(18) 0.0391(10) Uani 1 2 i d . . .
O12 O 0.1383(5) 0.7629(4) 0.33194(18) 0.0471(11) Uani 1 2 i d . . .
C1 C 0.6780(7) 0.6488(5) 0.1448(3) 0.0352(14) Uani 1 2 i d . . .
C2 C 0.6691(7) 0.6302(4) 0.0778(2) 0.0290(12) Uani 1 2 i d . . .
C3 C 0.5249(7) 0.6492(5) 0.0415(3) 0.0426(15) Uani 1 2 i d . . .
H3 H 0.4315 0.6716 0.0592 0.051 Uiso 1 2 i calc R . .
C4 C 0.5184(8) 0.6353(6) -0.0209(3) 0.0509(18) Uani 1 2 i d . . .
H4 H 0.4214 0.6502 -0.0447 0.061 Uiso 1 2 i calc R . .
C5 C 0.6546(8) 0.5993(6) -0.0484(3) 0.0439(15) Uani 1 2 i d . . .
C6 C 0.7986(8) 0.5809(5) -0.0116(3) 0.0441(15) Uani 1 2 i d . . .
H6 H 0.8920 0.5583 -0.0293 0.053 Uiso 1 2 i calc R . .
C7 C 0.8065(7) 0.5955(5) 0.0510(3) 0.0384(14) Uani 1 2 i d . . .
H7 H 0.9040 0.5820 0.0749 0.046 Uiso 1 2 i calc R . .
C8 C 0.6462(10) 0.5816(7) -0.1168(3) 0.067(2) Uani 1 2 i d . . .
H8A H 0.6818 0.6461 -0.1342 0.100 Uiso 1 2 i calc R . .
H8B H 0.5348 0.5645 -0.1328 0.100 Uiso 1 2 i calc R . .
H8C H 0.7166 0.5228 -0.1266 0.100 Uiso 1 2 i calc R . .
C9 C 0.7883(7) 0.9211(5) 0.2281(3) 0.0321(13) Uani 1 2 i d . . .
C10 C 0.8109(7) 1.0301(4) 0.2052(3) 0.0314(12) Uani 1 2 i d . . .
C11 C 0.6974(8) 1.1117(5) 0.2114(3) 0.0446(16) Uani 1 2 i d . . .
H11 H 0.6040 1.0980 0.2307 0.053 Uiso 1 2 i calc R . .
C12 C 0.7193(8) 1.2121(5) 0.1897(3) 0.0530(18) Uani 1 2 i d . . .
H12 H 0.6403 1.2649 0.1944 0.064 Uiso 1 2 i calc R . .
C13 C 0.8566(8) 1.2361(5) 0.1609(3) 0.0507(18) Uani 1 2 i d . . .
C14 C 0.9702(9) 1.1547(6) 0.1553(3) 0.0541(18) Uani 1 2 i d . . .
H14 H 1.0637 1.1684 0.1360 0.065 Uiso 1 2 i calc R . .
C15 C 0.9493(8) 1.0547(5) 0.1774(3) 0.0443(16) Uani 1 2 i d . . .
H15 H 1.0297 1.0024 0.1736 0.053 Uiso 1 2 i calc R . .
C16 C 0.8802(11) 1.3470(6) 0.1373(4) 0.080(3) Uani 1 2 i d . . .
H16A H 0.7865 1.3909 0.1441 0.121 Uiso 1 2 i calc R . .
H16B H 0.8911 1.3405 0.0945 0.121 Uiso 1 2 i calc R . .
H16C H 0.9779 1.3802 0.1581 0.121 Uiso 1 2 i calc R . .
C17 C 1.2103(7) 0.7886(5) 0.1579(3) 0.0333(13) Uani 1 2 i d . . .
C18 C 1.2440(7) 0.8642(5) 0.1110(3) 0.0328(13) Uani 1 2 i d . . .
C19 C 1.1680(8) 0.8456(6) 0.0524(3) 0.0476(17) Uani 1 2 i d . . .
H19 H 1.1049 0.7832 0.0426 0.057 Uiso 1 2 i calc R . .
C20 C 1.1858(9) 0.9194(6) 0.0086(3) 0.0561(19) Uani 1 2 i d . . .
H20 H 1.1359 0.9058 -0.0307 0.067 Uiso 1 2 i calc R . .
C21 C 1.2786(9) 1.0149(6) 0.0226(4) 0.0534(19) Uani 1 2 i d . . .
C22 C 1.3545(9) 1.0305(6) 0.0801(3) 0.057(2) Uani 1 2 i d . . .
H22 H 1.4175 1.0928 0.0901 0.069 Uiso 1 2 i calc R . .
C23 C 1.3397(8) 0.9553(6) 0.1241(3) 0.0466(16) Uani 1 2 i d . . .
H23 H 1.3952 0.9669 0.1626 0.056 Uiso 1 2 i calc R . .
C24 C 1.2889(11) 1.0973(8) -0.0262(4) 0.082(3) Uani 1 2 i d . . .
H24A H 1.1968 1.1454 -0.0260 0.123 Uiso 1 2 i calc R . .
H24B H 1.2866 1.0601 -0.0652 0.123 Uiso 1 2 i calc R . .
H24C H 1.3896 1.1381 -0.0179 0.123 Uiso 1 2 i calc R . .
C25 C 1.3469(8) 0.5211(5) 0.2690(3) 0.0391(15) Uani 1 2 i d . . .
C26 C 1.3304(7) 0.4048(4) 0.2823(3) 0.0310(12) Uani 1 2 i d . . .
C27 C 1.4677(8) 0.3479(5) 0.3038(3) 0.0460(16) Uani 1 2 i d . . .
H27 H 1.5705 0.3819 0.3090 0.055 Uiso 1 2 i calc R . .
C28 C 1.4531(9) 0.2414(6) 0.3177(4) 0.060(2) Uani 1 2 i d . . .
H28 H 1.5471 0.2039 0.3316 0.072 Uiso 1 2 i calc R . .
C29 C 1.3006(10) 0.1882(5) 0.3114(3) 0.0553(19) Uani 1 2 i d . . .
C30 C 1.1643(9) 0.2474(6) 0.2912(3) 0.0539(18) Uani 1 2 i d . . .
H30 H 1.0607 0.2145 0.2871 0.065 Uiso 1 2 i calc R . .
C31 C 1.1781(8) 0.3535(5) 0.2773(3) 0.0446(16) Uani 1 2 i d . . .
H31 H 1.0840 0.3915 0.2642 0.054 Uiso 1 2 i calc R . .
C32 C 1.2869(12) 0.0700(6) 0.3245(5) 0.089(3) Uani 1 2 i d . . .
H32A H 1.2941 0.0624 0.3676 0.134 Uiso 1 2 i calc R . .
H32B H 1.3748 0.0309 0.3081 0.134 Uiso 1 2 i calc R . .
H32C H 1.1829 0.0416 0.3062 0.134 Uiso 1 2 i calc R . .
C33 C 0.8294(7) 0.6118(5) 0.3344(3) 0.0319(13) Uani 1 2 i d . . .
C34 C 0.7879(7) 0.5786(5) 0.3938(3) 0.0331(13) Uani 1 2 i d . . .
C35 C 0.8324(8) 0.4760(5) 0.4125(3) 0.0431(15) Uani 1 2 i d . . .
H35 H 0.8819 0.4282 0.3864 0.052 Uiso 1 2 i calc R . .
C36 C 0.8034(9) 0.4444(6) 0.4699(3) 0.0536(18) Uani 1 2 i d . . .
H36 H 0.8320 0.3751 0.4816 0.064 Uiso 1 2 i calc R . .
C37 C 0.7333(8) 0.5140(6) 0.5095(3) 0.0485(18) Uani 1 2 i d . . .
C38 C 0.6879(8) 0.6167(6) 0.4905(3) 0.0523(18) Uani 1 2 i d . . .
H38 H 0.6400 0.6648 0.5169 0.063 Uiso 1 2 i calc R . .
C39 C 0.7133(8) 0.6478(5) 0.4330(3) 0.0434(15) Uani 1 2 i d . . .
H39 H 0.6800 0.7158 0.4207 0.052 Uiso 1 2 i calc R . .
C40 C 0.7073(10) 0.4822(8) 0.5724(3) 0.071(2) Uani 1 2 i d . . .
H40A H 0.6416 0.4173 0.5701 0.106 Uiso 1 2 i d R . .
H40B H 0.6517 0.5393 0.5927 0.106 Uiso 1 2 i d R . .
H40C H 0.8122 0.4697 0.5948 0.106 Uiso 1 2 i d R . .
C41 C 0.2627(7) 0.7950(4) 0.3657(3) 0.0321(13) Uani 1 2 i d . . .
C42 C 0.2387(7) 0.8316(5) 0.4284(3) 0.0339(13) Uani 1 2 i d . . .
C43 C 0.3714(8) 0.8654(6) 0.4693(3) 0.0488(17) Uani 1 2 i d . . .
H43 H 0.4774 0.8652 0.4573 0.059 Uiso 1 2 i calc R . .
C44 C 0.3459(10) 0.8996(7) 0.5282(3) 0.067(2) Uani 1 2 i d . . .
H44 H 0.4358 0.9229 0.5549 0.080 Uiso 1 2 i calc R . .
C45 C 0.1929(11) 0.8999(7) 0.5480(3) 0.064(2) Uani 1 2 i d . . .
C46 C 0.0625(10) 0.8643(7) 0.5071(3) 0.065(2) Uani 1 2 i d . . .
H46 H -0.0431 0.8631 0.5194 0.078 Uiso 1 2 i calc R . .
C47 C 0.0848(8) 0.8310(6) 0.4494(3) 0.0488(17) Uani 1 2 i d . . .
H47 H -0.0059 0.8072 0.4232 0.059 Uiso 1 2 i calc R . .
C48 C 0.1669(13) 0.9365(10) 0.6121(4) 0.106(4) Uani 1 2 i d . . .
H48A H 0.0587 0.9665 0.6128 0.159 Uiso 1 2 i calc R . .
H48B H 0.2480 0.9905 0.6267 0.159 Uiso 1 2 i calc R . .
H48C H 0.1773 0.8758 0.6377 0.159 Uiso 1 2 i calc R . .

loop_
_atom_site_aniso_label
_atom_site_aniso_U_11
_atom_site_aniso_U_22
_atom_site_aniso_U_33
_atom_site_aniso_U_23
_atom_site_aniso_U_13
_atom_site_aniso_U_12
Dy1 0.02172(14) 0.02816(15) 0.02517(16) 0.00348(11) 0.00341(10) -0.00138(10)
Dy2 0.02719(15) 0.02678(15) 0.02229(15) 0.00552(11) 0.00107(10) 0.00066(10)
O1 0.058(3) 0.072(3) 0.037(3) -0.011(2) 0.015(2) 0.001(3)
O2 0.047(3) 0.051(3) 0.031(2) 0.004(2) -0.007(2) -0.011(2)
O3 0.036(2) 0.033(2) 0.054(3) 0.009(2) 0.0086(19) -0.0066(18)
O4 0.041(2) 0.029(2) 0.064(3) 0.022(2) 0.013(2) 0.0187(19)
O5 0.050(3) 0.049(3) 0.034(2) 0.010(2) 0.009(2) -0.013(2)
O6 0.033(2) 0.043(2) 0.028(2) 0.0103(18) 0.0030(17) 0.0075(18)
O7 0.083(4) 0.056(3) 0.063(3) 0.035(3) 0.037(3) 0.037(3)
O8 0.075(4) 0.037(3) 0.076(4) 0.004(3) 0.011(3) -0.021(2)
O9 0.026(2) 0.039(2) 0.032(2) 0.0124(18) -0.0007(16) -0.0022(17)
O10 0.051(3) 0.042(2) 0.038(2) 0.016(2) 0.016(2) 0.007(2)
O11 0.036(2) 0.054(3) 0.028(2) 0.0006(19) 0.0072(18) 0.0002(19)
O12 0.043(3) 0.072(3) 0.024(2) 0.000(2) -0.0042(19) -0.014(2)
C1 0.047(4) 0.027(3) 0.032(3) -0.006(3) 0.011(3) -0.016(3)
C2 0.035(3) 0.030(3) 0.022(3) 0.000(2) 0.004(2) -0.006(2)
C3 0.034(3) 0.054(4) 0.039(4) -0.001(3) 0.002(3) 0.004(3)
C4 0.042(4) 0.071(5) 0.037(4) 0.001(3) -0.009(3) 0.005(3)
C5 0.053(4) 0.054(4) 0.024(3) -0.001(3) 0.000(3) -0.005(3)
C6 0.043(4) 0.056(4) 0.035(4) -0.003(3) 0.015(3) 0.006(3)
C7 0.034(3) 0.048(4) 0.035(3) 0.009(3) 0.003(3) 0.002(3)
C8 0.077(5) 0.096(7) 0.027(4) 0.001(4) 0.006(4) -0.011(5)
C9 0.035(3) 0.030(3) 0.030(3) 0.002(2) -0.002(2) -0.012(3)
C10 0.036(3) 0.027(3) 0.031(3) 0.000(2) 0.003(2) -0.007(2)
C11 0.037(3) 0.030(3) 0.068(5) 0.012(3) 0.006(3) 0.003(3)
C12 0.051(4) 0.034(4) 0.072(5) 0.013(3) -0.005(4) 0.007(3)
C13 0.050(4) 0.040(4) 0.059(5) 0.017(3) -0.012(3) -0.013(3)
C14 0.051(4) 0.056(5) 0.058(5) 0.016(4) 0.012(3) -0.015(3)
C15 0.044(4) 0.034(3) 0.057(4) 0.010(3) 0.014(3) -0.002(3)
C16 0.084(6) 0.048(5) 0.107(7) 0.041(5) -0.018(5) -0.017(4)
C17 0.033(3) 0.042(3) 0.026(3) 0.007(3) 0.006(2) 0.004(3)
C18 0.030(3) 0.039(3) 0.030(3) 0.008(3) 0.006(2) 0.005(2)
C19 0.058(4) 0.049(4) 0.037(4) 0.021(3) -0.003(3) -0.005(3)
C20 0.073(5) 0.063(5) 0.032(4) 0.018(3) -0.004(3) -0.001(4)
C21 0.057(4) 0.052(4) 0.057(5) 0.028(4) 0.021(4) 0.006(4)
C22 0.057(4) 0.056(5) 0.060(5) 0.019(4) 0.003(4) -0.016(4)
C23 0.045(4) 0.055(4) 0.040(4) 0.011(3) 0.003(3) -0.010(3)
C24 0.090(7) 0.088(7) 0.076(6) 0.055(6) 0.020(5) -0.001(5)
C25 0.062(4) 0.028(3) 0.031(3) -0.001(3) 0.020(3) 0.006(3)
C26 0.035(3) 0.027(3) 0.031(3) 0.002(2) 0.003(2) 0.003(2)
C27 0.034(3) 0.035(3) 0.069(5) 0.009(3) 0.001(3) -0.002(3)
C28 0.061(5) 0.039(4) 0.079(6) 0.014(4) 0.000(4) 0.014(3)
C29 0.079(5) 0.031(3) 0.058(5) 0.010(3) 0.011(4) -0.008(3)
C30 0.051(4) 0.045(4) 0.065(5) 0.001(4) 0.006(3) -0.021(3)
C31 0.038(3) 0.051(4) 0.043(4) 0.009(3) -0.008(3) -0.002(3)
C32 0.115(8) 0.043(5) 0.114(8) 0.025(5) 0.022(6) -0.006(5)
C33 0.028(3) 0.037(3) 0.032(3) 0.014(3) -0.001(2) -0.004(2)
C34 0.030(3) 0.042(3) 0.028(3) 0.013(3) 0.002(2) -0.002(2)
C35 0.054(4) 0.045(4) 0.032(4) 0.017(3) 0.005(3) 0.003(3)
C36 0.072(5) 0.048(4) 0.042(4) 0.022(3) 0.007(4) 0.004(4)
C37 0.054(4) 0.066(5) 0.027(4) 0.013(3) 0.004(3) -0.009(4)
C38 0.054(4) 0.071(5) 0.035(4) 0.007(4) 0.018(3) 0.004(4)
C39 0.045(4) 0.046(4) 0.040(4) 0.015(3) 0.007(3) 0.007(3)
C40 0.085(6) 0.097(7) 0.033(4) 0.023(4) 0.014(4) -0.006(5)
C41 0.045(3) 0.025(3) 0.027(3) 0.006(2) 0.004(3) 0.002(2)
C42 0.036(3) 0.036(3) 0.030(3) 0.004(3) 0.003(2) -0.001(2)
C43 0.041(4) 0.072(5) 0.032(4) -0.009(3) 0.003(3) -0.001(3)
C44 0.068(5) 0.089(6) 0.040(4) -0.015(4) -0.007(4) 0.002(4)
C45 0.085(6) 0.077(6) 0.033(4) -0.001(4) 0.016(4) 0.028(5)
C46 0.061(5) 0.094(6) 0.046(5) 0.006(4) 0.029(4) 0.015(4)
C47 0.043(4) 0.059(4) 0.045(4) -0.001(3) 0.009(3) 0.000(3)
C48 0.134(9) 0.154(11) 0.032(5) -0.012(5) 0.019(5) 0.066(8)

loop_
_atom_type_symbol
_atom_type_description
_atom_type_scat_dispersion_real
_atom_type_scat_dispersion_imag
_atom_type_scat_source
C C 0.0033 0.0016 'International Tables Vol C Tables 4.2.6.8 and 6.1.1.4'
H H 0.0000 0.0000 'International Tables Vol C Tables 4.2.6.8 and 6.1.1.4'
O O 0.0106 0.0060 'International Tables Vol C Tables 4.2.6.8 and 6.1.1.4'
Dy Dy -0.1892 4.4098 'International Tables Vol C Tables 4.2.6.8 and 6.1.1.4'

loop_
_geom_angle_atom_site_label_1
_geom_angle_atom_site_label_2
_geom_angle_atom_site_label_3
_geom_angle
_geom_angle_site_symmetry_1
_geom_angle_site_symmetry_3
_geom_angle_publ_flag
O1 Dy1 O11 163.59(16) . . ?
O1 Dy1 O3 88.43(17) . . ?
O11 Dy1 O3 97.56(16) . . ?
O1 Dy1 O8 87.05(19) . 1_455 ?
O11 Dy1 O8 92.77(17) . 1_455 ?
O3 Dy1 O8 157.84(17) . 1_455 ?
O1 Dy1 O9 100.71(16) . . ?
O11 Dy1 O9 95.23(14) . . ?
O3 Dy1 O9 82.41(14) . . ?
O8 Dy1 O9 77.15(16) 1_455 . ?
O1 Dy1 O6 79.50(16) . 1_455 ?
O11 Dy1 O6 85.03(14) . 1_455 ?
O3 Dy1 O6 91.89(14) . 1_455 ?
O8 Dy1 O6 108.55(17) 1_455 1_455 ?
O9 Dy1 O6 174.29(13) . 1_455 ?
O7 Dy2 O2 108.3(2) . . ?
O7 Dy2 O12 86.67(19) . 1_655 ?
O2 Dy2 O12 156.18(15) . 1_655 ?
O7 Dy2 O4 154.15(17) . . ?
O2 Dy2 O4 85.68(16) . . ?
O12 Dy2 O4 88.18(17) 1_655 . ?
O7 Dy2 O10 76.69(15) . . ?
O2 Dy2 O10 83.36(15) . . ?
O12 Dy2 O10 82.25(16) 1_655 . ?
O4 Dy2 O10 127.59(15) . . ?
O7 Dy2 O5 80.93(16) . . ?
O2 Dy2 O5 75.97(15) . . ?
O12 Dy2 O5 125.80(15) 1_655 . ?
O4 Dy2 O5 81.65(16) . . ?
O10 Dy2 O5 142.85(15) . . ?
O7 Dy2 O9 126.86(14) . . ?
O2 Dy2 O9 79.15(14) . . ?
O12 Dy2 O9 77.04(14) 1_655 . ?
O4 Dy2 O9 76.24(13) . . ?
O10 Dy2 O9 51.37(13) . . ?
O5 Dy2 O9 147.72(13) . . ?
O7 Dy2 O6 75.75(16) . . ?
O2 Dy2 O6 125.88(13) . . ?
O12 Dy2 O6 74.99(13) 1_655 . ?
O4 Dy2 O6 78.44(14) . . ?
O10 Dy2 O6 144.98(13) . . ?
O5 Dy2 O6 50.80(13) . . ?
O9 Dy2 O6 142.54(12) . . ?
O7 Dy2 C33 100.26(16) . . ?
O2 Dy2 C33 84.68(15) . . ?
O12 Dy2 C33 74.26(16) 1_655 . ?
O4 Dy2 C33 102.67(16) . . ?
O10 Dy2 C33 25.37(15) . . ?
O5 Dy2 C33 159.86(16) . . ?
O9 Dy2 C33 26.68(14) . . ?
O6 Dy2 C33 149.17(14) . . ?
O7 Dy2 C17 82.01(16) . . ?
O2 Dy2 C17 99.54(16) . . ?
O12 Dy2 C17 100.86(17) 1_655 . ?
O4 Dy2 C17 74.12(16) . . ?
O10 Dy2 C17 158.29(15) . . ?
O5 Dy2 C17 25.33(16) . . ?
O9 Dy2 C17 150.34(14) . . ?
O6 Dy2 C17 26.35(14) . . ?
C33 Dy2 C17 174.39(17) . . ?
C1 O1 Dy1 130.6(4) . . ?
C1 O2 Dy2 143.2(4) . . ?
C9 O3 Dy1 133.3(4) . . ?
C9 O4 Dy2 151.5(4) . . ?
C17 O5 Dy2 100.8(4) . . ?
C17 O6 Dy1 132.6(4) . 1_655 ?
C17 O6 Dy2 84.6(3) . . ?
Dy1 O6 Dy2 110.50(14) 1_655 . ?
C25 O7 Dy2 157.0(5) . . ?
C25 O8 Dy1 119.8(4) . 1_655 ?
C33 O9 Dy1 133.2(3) . . ?
C33 O9 Dy2 86.0(3) . . ?
Dy1 O9 Dy2 114.79(15) . . ?
C33 O10 Dy2 100.4(3) . . ?
C41 O11 Dy1 134.9(4) . . ?
C41 O12 Dy2 151.7(4) . 1_455 ?
O2 C1 O1 122.6(6) . . ?
O2 C1 C2 119.4(5) . . ?
O1 C1 C2 118.0(6) . . ?
C7 C2 C3 119.2(5) . . ?
C7 C2 C1 120.1(5) . . ?
C3 C2 C1 120.7(5) . . ?
C4 C3 C2 120.6(6) . . ?
C4 C3 H3 119.7 . . ?
C2 C3 H3 119.7 . . ?
C3 C4 C5 120.8(6) . . ?
C3 C4 H4 119.6 . . ?
C5 C4 H4 119.6 . . ?
C6 C5 C4 118.0(6) . . ?
C6 C5 C8 121.1(6) . . ?
C4 C5 C8 120.8(6) . . ?
C5 C6 C7 121.4(6) . . ?
C5 C6 H6 119.3 . . ?
C7 C6 H6 119.3 . . ?
C2 C7 C6 119.9(6) . . ?
C2 C7 H7 120.1 . . ?
C6 C7 H7 120.1 . . ?
C5 C8 H8A 109.5 . . ?
C5 C8 H8B 109.5 . . ?
H8A C8 H8B 109.5 . . ?
C5 C8 H8C 109.5 . . ?
H8A C8 H8C 109.5 . . ?
H8B C8 H8C 109.5 . . ?
O4 C9 O3 123.9(5) . . ?
O4 C9 C10 118.0(5) . . ?
O3 C9 C10 118.1(5) . . ?
C15 C10 C11 117.3(5) . . ?
C15 C10 C9 120.6(5) . . ?
C11 C10 C9 122.1(5) . . ?
C12 C11 C10 121.6(6) . . ?
C12 C11 H11 119.2 . . ?
C10 C11 H11 119.2 . . ?
C11 C12 C13 121.1(7) . . ?
C11 C12 H12 119.4 . . ?
C13 C12 H12 119.4 . . ?
C14 C13 C12 117.1(6) . . ?
C14 C13 C16 122.1(7) . . ?
C12 C13 C16 120.8(7) . . ?
C15 C14 C13 121.9(6) . . ?
C15 C14 H14 119.0 . . ?
C13 C14 H14 119.0 . . ?
C14 C15 C10 121.0(6) . . ?
C14 C15 H15 119.5 . . ?
C10 C15 H15 119.5 . . ?
C13 C16 H16A 109.5 . . ?
C13 C16 H16B 109.5 . . ?
H16A C16 H16B 109.5 . . ?
C13 C16 H16C 109.5 . . ?
H16A C16 H16C 109.5 . . ?
H16B C16 H16C 109.5 . . ?
O5 C17 O6 119.8(5) . . ?
O5 C17 C18 119.9(5) . . ?
O6 C17 C18 120.1(5) . . ?
O5 C17 Dy2 53.8(3) . . ?
O6 C17 Dy2 69.1(3) . . ?
C18 C17 Dy2 155.6(4) . . ?
C23 C18 C19 119.0(6) . . ?
C23 C18 C17 122.3(6) . . ?
C19 C18 C17 118.7(5) . . ?
C20 C19 C18 120.2(6) . . ?
C20 C19 H19 119.9 . . ?
C18 C19 H19 119.9 . . ?
C19 C20 C21 120.8(7) . . ?
C19 C20 H20 119.6 . . ?
C21 C20 H20 119.6 . . ?
C22 C21 C20 118.0(6) . . ?
C22 C21 C24 122.6(7) . . ?
C20 C21 C24 119.4(8) . . ?
C21 C22 C23 121.4(7) . . ?
C21 C22 H22 119.3 . . ?
C23 C22 H22 119.3 . . ?
C18 C23 C22 120.6(6) . . ?
C18 C23 H23 119.7 . . ?
C22 C23 H23 119.7 . . ?
C21 C24 H24A 109.5 . . ?
C21 C24 H24B 109.5 . . ?
H24A C24 H24B 109.5 . . ?
C21 C24 H24C 109.5 . . ?
H24A C24 H24C 109.5 . . ?
H24B C24 H24C 109.5 . . ?
O7 C25 O8 122.7(6) . . ?
O7 C25 C26 119.3(6) . . ?
O8 C25 C26 118.0(6) . . ?
C27 C26 C31 118.6(6) . . ?
C27 C26 C25 119.8(5) . . ?
C31 C26 C25 121.5(6) . . ?
C28 C27 C26 120.3(6) . . ?
C28 C27 H27 119.9 . . ?
C26 C27 H27 119.9 . . ?
C27 C28 C29 121.5(7) . . ?
C27 C28 H28 119.2 . . ?
C29 C28 H28 119.2 . . ?
C30 C29 C28 117.2(6) . . ?
C30 C29 C32 121.7(7) . . ?
C28 C29 C32 121.1(7) . . ?
C31 C30 C29 121.5(6) . . ?
C31 C30 H30 119.3 . . ?
C29 C30 H30 119.3 . . ?
C30 C31 C26 120.9(6) . . ?
C30 C31 H31 119.6 . . ?
C26 C31 H31 119.6 . . ?
C29 C32 H32A 109.5 . . ?
C29 C32 H32B 109.5 . . ?
H32A C32 H32B 109.5 . . ?
C29 C32 H32C 109.5 . . ?
H32A C32 H32C 109.5 . . ?
H32B C32 H32C 109.5 . . ?
O10 C33 O9 119.2(5) . . ?
O10 C33 C34 120.3(5) . . ?
O9 C33 C34 120.4(5) . . ?
O10 C33 Dy2 54.3(3) . . ?
O9 C33 Dy2 67.3(3) . . ?
C34 C33 Dy2 160.4(4) . . ?
C39 C34 C35 118.9(5) . . ?
C39 C34 C33 122.0(5) . . ?
C35 C34 C33 119.1(6) . . ?
C36 C35 C34 120.5(7) . . ?
C36 C35 H35 119.8 . . ?
C34 C35 H35 119.8 . . ?
C37 C36 C35 120.8(7) . . ?
C37 C36 H36 119.6 . . ?
C35 C36 H36 119.6 . . ?
C36 C37 C38 118.7(6) . . ?
C36 C37 C40 121.2(7) . . ?
C38 C37 C40 120.1(7) . . ?
C39 C38 C37 120.8(7) . . ?
C39 C38 H38 119.6 . . ?
C37 C38 H38 119.6 . . ?
C34 C39 C38 120.4(6) . . ?
C34 C39 H39 119.8 . . ?
C38 C39 H39 119.8 . . ?
C37 C40 H40A 109.5 . . ?
C37 C40 H40B 109.5 . . ?
H40A C40 H40B 109.5 . . ?
C37 C40 H40C 109.4 . . ?
H40A C40 H40C 109.5 . . ?
H40B C40 H40C 109.5 . . ?
O12 C41 O11 123.4(5) . . ?
O12 C41 C42 117.5(5) . . ?
O11 C41 C42 119.2(5) . . ?
C47 C42 C43 117.3(6) . . ?
C47 C42 C41 121.7(6) . . ?
C43 C42 C41 121.1(5) . . ?
C44 C43 C42 120.1(6) . . ?
C44 C43 H43 120.0 . . ?
C42 C43 H43 120.0 . . ?
C45 C44 C43 122.0(7) . . ?
C45 C44 H44 119.0 . . ?
C43 C44 H44 119.0 . . ?
C44 C45 C46 117.3(7) . . ?
C44 C45 C48 121.5(8) . . ?
C46 C45 C48 121.2(8) . . ?
C47 C46 C45 121.6(7) . . ?
C47 C46 H46 119.2 . . ?
C45 C46 H46 119.2 . . ?
C46 C47 C42 121.8(7) . . ?
C46 C47 H47 119.1 . . ?
C42 C47 H47 119.1 . . ?
C45 C48 H48A 109.5 . . ?
C45 C48 H48B 109.5 . . ?
H48A C48 H48B 109.5 . . ?
C45 C48 H48C 109.5 . . ?
H48A C48 H48C 109.5 . . ?
H48B C48 H48C 109.5 . . ?

loop_
_geom_bond_atom_site_label_1
_geom_bond_atom_site_label_2
_geom_bond_distance
_geom_bond_site_symmetry_2
_geom_bond_publ_flag
Dy1 O1 2.247(4) . ?
Dy1 O11 2.265(4) . ?
Dy1 O3 2.267(4) . ?
Dy1 O8 2.277(5) 1_455 ?
Dy1 O9 2.307(4) . ?
Dy1 O6 2.307(4) 1_455 ?
Dy2 O7 2.259(5) . ?
Dy2 O2 2.263(4) . ?
Dy2 O12 2.268(4) 1_655 ?
Dy2 O4 2.277(4) . ?
Dy2 O10 2.366(4) . ?
Dy2 O5 2.367(4) . ?
Dy2 O9 2.652(4) . ?
Dy2 O6 2.702(4) . ?
Dy2 C33 2.867(6) . ?
Dy2 C17 2.879(6) . ?
O1 C1 1.270(7) . ?
O2 C1 1.251(7) . ?
O3 C9 1.274(7) . ?
O4 C9 1.240(7) . ?
O5 C17 1.254(7) . ?
O6 C17 1.284(7) . ?
O6 Dy1 2.307(4) 1_655 ?
O7 C25 1.252(8) . ?
O8 C25 1.255(8) . ?
O8 Dy1 2.277(5) 1_655 ?
O9 C33 1.291(7) . ?
O10 C33 1.249(7) . ?
O11 C41 1.266(7) . ?
O12 C41 1.248(7) . ?
O12 Dy2 2.268(4) 1_455 ?
C1 C2 1.486(8) . ?
C2 C7 1.382(8) . ?
C2 C3 1.383(8) . ?
C3 C4 1.381(9) . ?
C3 H3 0.9300 . ?
C4 C5 1.387(9) . ?
C4 H4 0.9300 . ?
C5 C6 1.386(9) . ?
C5 C8 1.517(9) . ?
C6 C7 1.386(8) . ?
C6 H6 0.9300 . ?
C7 H7 0.9300 . ?
C8 H8A 0.9600 . ?
C8 H8B 0.9600 . ?
C8 H8C 0.9600 . ?
C9 C10 1.481(8) . ?
C10 C15 1.379(8) . ?
C10 C11 1.384(8) . ?
C11 C12 1.370(8) . ?
C11 H11 0.9300 . ?
C12 C13 1.382(10) . ?
C12 H12 0.9300 . ?
C13 C14 1.381(10) . ?
C13 C16 1.511(9) . ?
C14 C15 1.368(9) . ?
C14 H14 0.9300 . ?
C15 H15 0.9300 . ?
C16 H16A 0.9600 . ?
C16 H16B 0.9600 . ?
C16 H16C 0.9600 . ?
C17 C18 1.476(8) . ?
C18 C23 1.371(8) . ?
C18 C19 1.391(9) . ?
C19 C20 1.381(9) . ?
C19 H19 0.9300 . ?
C20 C21 1.405(10) . ?
C20 H20 0.9300 . ?
C21 C22 1.364(10) . ?
C21 C24 1.528(9) . ?
C22 C23 1.392(9) . ?
C22 H22 0.9300 . ?
C23 H23 0.9300 . ?
C24 H24A 0.9600 . ?
C24 H24B 0.9600 . ?
C24 H24C 0.9600 . ?
C25 C26 1.491(8) . ?
C26 C27 1.380(8) . ?
C26 C31 1.384(8) . ?
C27 C28 1.375(9) . ?
C27 H27 0.9300 . ?
C28 C29 1.396(10) . ?
C28 H28 0.9300 . ?
C29 C30 1.381(10) . ?
C29 C32 1.510(10) . ?
C30 C31 1.369(9) . ?
C30 H30 0.9300 . ?
C31 H31 0.9300 . ?
C32 H32A 0.9600 . ?
C32 H32B 0.9600 . ?
C32 H32C 0.9600 . ?
C33 C34 1.469(7) . ?
C34 C39 1.379(9) . ?
C34 C35 1.391(8) . ?
C35 C36 1.391(9) . ?
C35 H35 0.9300 . ?
C36 C37 1.370(11) . ?
C36 H36 0.9300 . ?
C37 C38 1.396(10) . ?
C37 C40 1.503(8) . ?
C38 C39 1.384(8) . ?
C38 H38 0.9300 . ?
C39 H39 0.9300 . ?
C40 H40A 0.9600 . ?
C40 H40B 0.9600 . ?
C40 H40C 0.9600 . ?
C41 C42 1.475(8) . ?
C42 C47 1.382(8) . ?
C42 C43 1.390(8) . ?
C43 C44 1.390(9) . ?
C43 H43 0.9300 . ?
C44 C45 1.365(11) . ?
C44 H44 0.9300 . ?
C45 C46 1.383(11) . ?
C45 C48 1.508(10) . ?
C46 C47 1.356(10) . ?
C46 H46 0.9300 . ?
C47 H47 0.9300 . ?
C48 H48A 0.9600 . ?
C48 H48B 0.9600 . ?
C48 H48C 0.9600 . ?

loop_
_geom_torsion_atom_site_label_1
_geom_torsion_atom_site_label_2
_geom_torsion_atom_site_label_3
_geom_torsion_atom_site_label_4
_geom_torsion
_geom_torsion_site_symmetry_1
_geom_torsion_site_symmetry_2
_geom_torsion_site_symmetry_3
_geom_torsion_site_symmetry_4
_geom_torsion_publ_flag
O11 Dy1 O1 C1 -166.4(5) . . . . ?
O3 Dy1 O1 C1 81.7(5) . . . . ?
O8 Dy1 O1 C1 -76.6(6) 1_455 . . . ?
O9 Dy1 O1 C1 -0.3(6) . . . . ?
O6 Dy1 O1 C1 173.9(6) 1_455 . . . ?
O7 Dy2 O2 C1 -159.9(6) . . . . ?
O12 Dy2 O2 C1 73.4(8) 1_655 . . . ?
O4 Dy2 O2 C1 -2.1(6) . . . . ?
O10 Dy2 O2 C1 126.5(7) . . . . ?
O5 Dy2 O2 C1 -84.6(6) . . . . ?
O9 Dy2 O2 C1 74.7(6) . . . . ?
O6 Dy2 O2 C1 -74.5(7) . . . . ?
C33 Dy2 O2 C1 101.0(7) . . . . ?
C17 Dy2 O2 C1 -75.2(7) . . . . ?
O1 Dy1 O3 C9 -49.1(5) . . . . ?
O11 Dy1 O3 C9 146.2(5) . . . . ?
O8 Dy1 O3 C9 29.2(8) 1_455 . . . ?
O9 Dy1 O3 C9 51.9(5) . . . . ?
O6 Dy1 O3 C9 -128.5(5) 1_455 . . . ?
O7 Dy2 O4 C9 -169.8(8) . . . . ?
O2 Dy2 O4 C9 65.7(9) . . . . ?
O12 Dy2 O4 C9 -91.3(9) 1_655 . . . ?
O10 Dy2 O4 C9 -12.5(10) . . . . ?
O5 Dy2 O4 C9 142.1(9) . . . . ?
O9 Dy2 O4 C9 -14.2(9) . . . . ?
O6 Dy2 O4 C9 -166.3(9) . . . . ?
C33 Dy2 O4 C9 -17.9(9) . . . . ?
C17 Dy2 O4 C9 166.9(9) . . . . ?
O7 Dy2 O5 C17 -90.5(4) . . . . ?
O2 Dy2 O5 C17 158.0(4) . . . . ?
O12 Dy2 O5 C17 -11.3(4) 1_655 . . . ?
O4 Dy2 O5 C17 70.4(4) . . . . ?
O10 Dy2 O5 C17 -143.8(4) . . . . ?
O9 Dy2 O5 C17 117.3(4) . . . . ?
O6 Dy2 O5 C17 -11.5(3) . . . . ?
C33 Dy2 O5 C17 174.5(4) . . . . ?
O7 Dy2 O6 C17 100.9(3) . . . . ?
O2 Dy2 O6 C17 -1.6(4) . . . . ?
O12 Dy2 O6 C17 -168.7(3) 1_655 . . . ?
O4 Dy2 O6 C17 -77.5(3) . . . . ?
O10 Dy2 O6 C17 140.0(3) . . . . ?
O5 Dy2 O6 C17 11.1(3) . . . . ?
O9 Dy2 O6 C17 -125.8(3) . . . . ?
C33 Dy2 O6 C17 -172.9(3) . . . . ?
O7 Dy2 O6 Dy1 -32.8(2) . . . 1_655 ?
O2 Dy2 O6 Dy1 -135.24(18) . . . 1_655 ?
O12 Dy2 O6 Dy1 57.60(18) 1_655 . . 1_655 ?
O4 Dy2 O6 Dy1 148.8(2) . . . 1_655 ?
O10 Dy2 O6 Dy1 6.3(3) . . . 1_655 ?
O5 Dy2 O6 Dy1 -122.6(2) . . . 1_655 ?
O9 Dy2 O6 Dy1 100.6(2) . . . 1_655 ?
C33 Dy2 O6 Dy1 53.4(3) . . . 1_655 ?
C17 Dy2 O6 Dy1 -133.7(4) . . . 1_655 ?
O2 Dy2 O7 C25 -150.6(11) . . . . ?
O12 Dy2 O7 C25 10.5(12) 1_655 . . . ?
O4 Dy2 O7 C25 89.3(12) . . . . ?
O10 Dy2 O7 C25 -72.3(11) . . . . ?
O5 Dy2 O7 C25 137.5(12) . . . . ?
O9 Dy2 O7 C25 -60.6(12) . . . . ?
O6 Dy2 O7 C25 85.8(12) . . . . ?
C33 Dy2 O7 C25 -62.9(12) . . . . ?
C17 Dy2 O7 C25 111.9(12) . . . . ?
O1 Dy1 O9 C33 -85.0(5) . . . . ?
O11 Dy1 O9 C33 91.1(5) . . . . ?
O3 Dy1 O9 C33 -172.0(5) . . . . ?
O8 Dy1 O9 C33 -0.6(5) 1_455 . . . ?
O6 Dy1 O9 C33 -176.6(12) 1_455 . . . ?
O1 Dy1 O9 Dy2 24.1(2) . . . . ?
O11 Dy1 O9 Dy2 -159.76(17) . . . . ?
O3 Dy1 O9 Dy2 -62.80(17) . . . . ?
O8 Dy1 O9 Dy2 108.6(2) 1_455 . . . ?
O6 Dy1 O9 Dy2 -67.4(14) 1_455 . . . ?
O7 Dy2 O9 C33 -5.0(4) . . . . ?
O2 Dy2 O9 C33 99.8(3) . . . . ?
O12 Dy2 O9 C33 -80.7(3) 1_655 . . . ?
O4 Dy2 O9 C33 -172.0(3) . . . . ?
O10 Dy2 O9 C33 9.7(3) . . . . ?
O5 Dy2 O9 C33 139.9(3) . . . . ?
O6 Dy2 O9 C33 -123.2(3) . . . . ?
C17 Dy2 O9 C33 -169.9(4) . . . . ?
O7 Dy2 O9 Dy1 -141.3(2) . . . . ?
O2 Dy2 O9 Dy1 -36.50(18) . . . . ?
O12 Dy2 O9 Dy1 143.0(2) 1_655 . . . ?
O4 Dy2 O9 Dy1 51.66(18) . . . . ?
O10 Dy2 O9 Dy1 -126.6(2) . . . . ?
O5 Dy2 O9 Dy1 3.5(3) . . . . ?
O6 Dy2 O9 Dy1 100.5(2) . . . . ?
C33 Dy2 O9 Dy1 -136.3(4) . . . . ?
C17 Dy2 O9 Dy1 53.8(3) . . . . ?
O7 Dy2 O10 C33 157.8(4) . . . . ?
O2 Dy2 O10 C33 -91.6(4) . . . . ?
O12 Dy2 O10 C33 69.4(4) 1_655 . . . ?
O4 Dy2 O10 C33 -12.3(4) . . . . ?
O5 Dy2 O10 C33 -147.7(3) . . . . ?
O9 Dy2 O10 C33 -10.2(3) . . . . ?
O6 Dy2 O10 C33 118.9(4) . . . . ?
C17 Dy2 O10 C33 169.3(4) . . . . ?
O1 Dy1 O11 C41 20.0(10) . . . . ?
O3 Dy1 O11 C41 130.7(5) . . . . ?
O8 Dy1 O11 C41 -69.0(5) 1_455 . . . ?
O9 Dy1 O11 C41 -146.3(5) . . . . ?
O6 Dy1 O11 C41 39.4(5) 1_455 . . . ?
Dy2 O2 C1 O1 -62.5(9) . . . . ?
Dy2 O2 C1 C2 117.3(6) . . . . ?
Dy1 O1 C1 O2 4.6(9) . . . . ?
Dy1 O1 C1 C2 -175.3(4) . . . . ?
O2 C1 C2 C7 -6.7(8) . . . . ?
O1 C1 C2 C7 173.1(6) . . . . ?
O2 C1 C2 C3 174.5(5) . . . . ?
O1 C1 C2 C3 -5.7(8) . . . . ?
C7 C2 C3 C4 -0.9(9) . . . . ?
C1 C2 C3 C4 177.9(6) . . . . ?
C2 C3 C4 C5 1.7(11) . . . . ?
C3 C4 C5 C6 -1.9(11) . . . . ?
C3 C4 C5 C8 178.6(7) . . . . ?
C4 C5 C6 C7 1.4(10) . . . . ?
C8 C5 C6 C7 -179.1(7) . . . . ?
C3 C2 C7 C6 0.4(9) . . . . ?
C1 C2 C7 C6 -178.4(6) . . . . ?
C5 C6 C7 C2 -0.7(10) . . . . ?
Dy2 O4 C9 O3 -4.0(13) . . . . ?
Dy2 O4 C9 C10 176.9(6) . . . . ?
Dy1 O3 C9 O4 -20.7(9) . . . . ?
Dy1 O3 C9 C10 158.4(4) . . . . ?
O4 C9 C10 C15 4.4(9) . . . . ?
O3 C9 C10 C15 -174.7(6) . . . . ?
O4 C9 C10 C11 -174.6(6) . . . . ?
O3 C9 C10 C11 6.4(8) . . . . ?
C15 C10 C11 C12 1.4(10) . . . . ?
C9 C10 C11 C12 -179.6(6) . . . . ?
C10 C11 C12 C13 -0.4(11) . . . . ?
C11 C12 C13 C14 -0.2(11) . . . . ?
C11 C12 C13 C16 -179.8(7) . . . . ?
C12 C13 C14 C15 -0.3(11) . . . . ?
C16 C13 C14 C15 179.3(7) . . . . ?
C13 C14 C15 C10 1.4(11) . . . . ?
C11 C10 C15 C14 -1.9(10) . . . . ?
C9 C10 C15 C14 179.1(6) . . . . ?
Dy2 O5 C17 O6 22.0(6) . . . . ?
Dy2 O5 C17 C18 -151.7(4) . . . . ?
Dy1 O6 C17 O5 94.1(6) 1_655 . . . ?
Dy2 O6 C17 O5 -18.9(5) . . . . ?
Dy1 O6 C17 C18 -92.2(6) 1_655 . . . ?
Dy2 O6 C17 C18 154.8(5) . . . . ?
Dy1 O6 C17 Dy2 113.0(4) 1_655 . . . ?
O7 Dy2 C17 O5 85.7(4) . . . . ?
O2 Dy2 C17 O5 -21.7(4) . . . . ?
O12 Dy2 C17 O5 170.7(4) 1_655 . . . ?
O4 Dy2 C17 O5 -104.4(4) . . . . ?
O10 Dy2 C17 O5 74.4(6) . . . . ?
O9 Dy2 C17 O5 -106.5(4) . . . . ?
O6 Dy2 C17 O5 159.6(6) . . . . ?
C33 Dy2 C17 O5 -160.1(14) . . . . ?
O7 Dy2 C17 O6 -73.9(3) . . . . ?
O2 Dy2 C17 O6 178.7(3) . . . . ?
O12 Dy2 C17 O6 11.1(3) 1_655 . . . ?
O4 Dy2 C17 O6 96.0(3) . . . . ?
O10 Dy2 C17 O6 -85.3(5) . . . . ?
O5 Dy2 C17 O6 -159.6(6) . . . . ?
O9 Dy2 C17 O6 93.9(4) . . . . ?
C33 Dy2 C17 O6 40.3(17) . . . . ?
O7 Dy2 C17 C18 169.0(10) . . . . ?
O2 Dy2 C17 C18 61.6(10) . . . . ?
O12 Dy2 C17 C18 -106.0(10) 1_655 . . . ?
O4 Dy2 C17 C18 -21.1(10) . . . . ?
O10 Dy2 C17 C18 157.7(9) . . . . ?
O5 Dy2 C17 C18 83.3(10) . . . . ?
O9 Dy2 C17 C18 -23.2(12) . . . . ?
O6 Dy2 C17 C18 -117.1(12) . . . . ?
C33 Dy2 C17 C18 -77(2) . . . . ?
O5 C17 C18 C23 170.7(6) . . . . ?
O6 C17 C18 C23 -3.0(9) . . . . ?
Dy2 C17 C18 C23 103.0(10) . . . . ?
O5 C17 C18 C19 -5.5(8) . . . . ?
O6 C17 C18 C19 -179.2(6) . . . . ?
Dy2 C17 C18 C19 -73.1(12) . . . . ?
C23 C18 C19 C20 -1.6(10) . . . . ?
C17 C18 C19 C20 174.7(6) . . . . ?
C18 C19 C20 C21 -0.9(11) . . . . ?
C19 C20 C21 C22 2.1(11) . . . . ?
C19 C20 C21 C24 -177.1(7) . . . . ?
C20 C21 C22 C23 -0.8(11) . . . . ?
C24 C21 C22 C23 178.4(7) . . . . ?
C19 C18 C23 C22 3.0(10) . . . . ?
C17 C18 C23 C22 -173.2(6) . . . . ?
C21 C22 C23 C18 -1.8(11) . . . . ?
Dy2 O7 C25 O8 -69.8(13) . . . . ?
Dy2 O7 C25 C26 111.2(11) . . . . ?
Dy1 O8 C25 O7 2.0(8) 1_655 . . . ?
Dy1 O8 C25 C26 -178.9(4) 1_655 . . . ?
O7 C25 C26 C27 175.9(6) . . . . ?
O8 C25 C26 C27 -3.2(9) . . . . ?
O7 C25 C26 C31 -8.4(9) . . . . ?
O8 C25 C26 C31 172.5(6) . . . . ?
C31 C26 C27 C28 2.5(10) . . . . ?
C25 C26 C27 C28 178.3(6) . . . . ?
C26 C27 C28 C29 -0.9(12) . . . . ?
C27 C28 C29 C30 -0.7(12) . . . . ?
C27 C28 C29 C32 177.7(8) . . . . ?
C28 C29 C30 C31 0.8(12) . . . . ?
C32 C29 C30 C31 -177.5(8) . . . . ?
C29 C30 C31 C26 0.7(11) . . . . ?
C27 C26 C31 C30 -2.4(10) . . . . ?
C25 C26 C31 C30 -178.1(6) . . . . ?
Dy2 O10 C33 O9 19.0(6) . . . . ?
Dy2 O10 C33 C34 -157.5(4) . . . . ?
Dy1 O9 C33 O10 104.1(6) . . . . ?
Dy2 O9 C33 O10 -16.6(5) . . . . ?
Dy1 O9 C33 C34 -79.4(7) . . . . ?
Dy2 O9 C33 C34 159.8(5) . . . . ?
Dy1 O9 C33 Dy2 120.7(4) . . . . ?
O7 Dy2 C33 O10 -22.0(4) . . . . ?
O2 Dy2 C33 O10 85.7(4) . . . . ?
O12 Dy2 C33 O10 -105.5(4) 1_655 . . . ?
O4 Dy2 C33 O10 170.1(4) . . . . ?
O5 Dy2 C33 O10 69.7(6) . . . . ?
O9 Dy2 C33 O10 162.1(6) . . . . ?
O6 Dy2 C33 O10 -101.3(4) . . . . ?
C17 Dy2 C33 O10 -135.4(15) . . . . ?
O7 Dy2 C33 O9 175.9(3) . . . . ?
O2 Dy2 C33 O9 -76.4(3) . . . . ?
O12 Dy2 C33 O9 92.4(3) 1_655 . . . ?
O4 Dy2 C33 O9 8.0(3) . . . . ?
O10 Dy2 C33 O9 -162.1(6) . . . . ?
O5 Dy2 C33 O9 -92.4(6) . . . . ?
O6 Dy2 C33 O9 96.6(4) . . . . ?
C17 Dy2 C33 O9 62.5(16) . . . . ?
O7 Dy2 C33 C34 58.5(13) . . . . ?
O2 Dy2 C33 C34 166.2(13) . . . . ?
O12 Dy2 C33 C34 -25.1(12) 1_655 . . . ?
O4 Dy2 C33 C34 -109.5(13) . . . . ?
O10 Dy2 C33 C34 80.4(13) . . . . ?
O5 Dy2 C33 C34 150.1(11) . . . . ?
O9 Dy2 C33 C34 -117.5(14) . . . . ?
O6 Dy2 C33 C34 -20.9(14) . . . . ?
C17 Dy2 C33 C34 -55(2) . . . . ?
O10 C33 C34 C39 163.6(6) . . . . ?
O9 C33 C34 C39 -12.8(8) . . . . ?
Dy2 C33 C34 C39 95.5(13) . . . . ?
O10 C33 C34 C35 -13.2(8) . . . . ?
O9 C33 C34 C35 170.4(5) . . . . ?
Dy2 C33 C34 C35 -81.2(14) . . . . ?
C39 C34 C35 C36 -0.6(9) . . . . ?
C33 C34 C35 C36 176.3(6) . . . . ?
C34 C35 C36 C37 -1.1(11) . . . . ?
C35 C36 C37 C38 1.4(11) . . . . ?
C35 C36 C37 C40 -177.6(6) . . . . ?
C36 C37 C38 C39 -0.1(11) . . . . ?
C40 C37 C38 C39 179.0(7) . . . . ?
C35 C34 C39 C38 1.9(9) . . . . ?
C33 C34 C39 C38 -174.8(6) . . . . ?
C37 C38 C39 C34 -1.6(10) . . . . ?
Dy2 O12 C41 O11 4.3(12) 1_455 . . . ?
Dy2 O12 C41 C42 -176.4(6) 1_455 . . . ?
Dy1 O11 C41 O12 -6.0(9) . . . . ?
Dy1 O11 C41 C42 174.7(4) . . . . ?
O12 C41 C42 C47 -0.2(9) . . . . ?
O11 C41 C42 C47 179.1(6) . . . . ?
O12 C41 C42 C43 178.0(6) . . . . ?
O11 C41 C42 C43 -2.6(9) . . . . ?
C47 C42 C43 C44 -1.6(10) . . . . ?
C41 C42 C43 C44 -180.0(7) . . . . ?
C42 C43 C44 C45 0.8(13) . . . . ?
C43 C44 C45 C46 0.2(13) . . . . ?
C43 C44 C45 C48 179.6(9) . . . . ?
C44 C45 C46 C47 -0.5(13) . . . . ?
C48 C45 C46 C47 -179.9(8) . . . . ?
C45 C46 C47 C42 -0.4(13) . . . . ?
C43 C42 C47 C46 1.4(11) . . . . ?
C41 C42 C47 C46 179.7(7) . . . . ?
